data_4105657
loop_
_publ_author_name
'Tim K\"osterke'
'Tania Pape'
'F. Ekkehardt Hahn'

_publ_section_title
;
 Synthesis of NHC Complexes by Oxidative Addition of
 2-Chloro-N-methylbenzimidazole
;
_journal_name_full 'Journal of the American Chemical Society'
_journal_page_first 2112
_journal_page_last 2115
_journal_paper_doi 10.1021/ja110634h
_journal_volume 133
_journal_year 2011
_chemical_formula_sum 'C45 H40 B Cl3 F4 N2 P2 Pd'
_chemical_formula_weight 970.29
_chemical_name_systematic
; 
 ? 
;
_space_group_IT_number 14
_symmetry_cell_setting monoclinic
_symmetry_space_group_name_Hall '-P 2ybc'
_symmetry_space_group_name_H-M 'P 1 21/c 1'
_atom_sites_solution_hydrogens geom
_atom_sites_solution_primary direct
_atom_sites_solution_secondary difmap
_audit_creation_method SHELXL-97
_cell_angle_alpha 90.00
_cell_angle_beta 94.4330(10)
_cell_angle_gamma 90.00
_cell_formula_units_Z 4
_cell_length_a 12.7079(4)
_cell_length_b 10.4589(4)
_cell_length_c 33.0698(12)
_cell_measurement_reflns_used 900
_cell_measurement_temperature 153(2)
_cell_measurement_theta_max 22.5
_cell_measurement_theta_min 1
_cell_volume 4382.2(3)
_computing_cell_refinement 'APEX2(Bruker AXS, 2007)'
_computing_data_collection 'APEX2(Bruker AXS, 2007)'
_computing_data_reduction 'SAINT,SADABS (Bruker AXS, 2007 )'
_computing_molecular_graphics
;
ORTEP3,L.J. Farrugia, J. Appl. Cryst. (1997) 30, 565
;
_computing_structure_refinement
;
SHELXL-97, G. M. Sheldrick, Acta Cryst. (2008) A64, 112-122
;
_computing_structure_solution
;
SHELXS-97 , G. M. Sheldrick, Acta Cryst. (2008) A64, 112-122
;
_diffrn_ambient_temperature 153(2)
_diffrn_detector_area_resol_mean 80
_diffrn_measured_fraction_theta_full 0.997
_diffrn_measured_fraction_theta_max 0.997
_diffrn_measurement_device_type 'CCD area detector'
_diffrn_measurement_method 'Omega and Phi scans'
_diffrn_radiation_monochromator graphite
_diffrn_radiation_source 'rotating anode'
_diffrn_radiation_type MoK\a
_diffrn_radiation_wavelength 0.71073
_diffrn_reflns_av_R_equivalents 0.0405
_diffrn_reflns_av_sigmaI/netI 0.0388
_diffrn_reflns_limit_h_max 18
_diffrn_reflns_limit_h_min -17
_diffrn_reflns_limit_k_max 14
_diffrn_reflns_limit_k_min -14
_diffrn_reflns_limit_l_max 47
_diffrn_reflns_limit_l_min -47
_diffrn_reflns_number 51827
_diffrn_reflns_theta_full 30.50
_diffrn_reflns_theta_max 30.50
_diffrn_reflns_theta_min 1.24
_exptl_absorpt_coefficient_mu 0.731
_exptl_absorpt_correction_T_max 0.9855
_exptl_absorpt_correction_T_min 0.8616
_exptl_absorpt_correction_type multi-scan
_exptl_absorpt_process_details
; 
 Corrections were done with the SADABS program, utilizing the none merged
 raw data obtained from the integration process. Integration and final cell
 refinement were done with SAINT.

 SADABS reports ratio of Tmin/Tmax = 0.892573  

;
_exptl_crystal_colour colourless
_exptl_crystal_density_diffrn 1.471
_exptl_crystal_description 'transparent plates'
_exptl_crystal_F_000 1968
_exptl_crystal_size_max 0.21
_exptl_crystal_size_mid 0.06
_exptl_crystal_size_min 0.02
_refine_diff_density_max 1.760
_refine_diff_density_min -1.287
_refine_diff_density_rms 0.103
_refine_ls_extinction_method none
_refine_ls_goodness_of_fit_ref 1.009
_refine_ls_hydrogen_treatment noref
_refine_ls_matrix_type full
_refine_ls_number_parameters 534
_refine_ls_number_reflns 13321
_refine_ls_number_restraints 3
_refine_ls_restrained_S_all 1.009
_refine_ls_R_factor_all 0.0672
_refine_ls_R_factor_gt 0.0487
_refine_ls_shift/su_max 0.004
_refine_ls_shift/su_mean 0.000
_refine_ls_structure_factor_coef Fsqd
_refine_ls_weighting_details 'calc w=1/[\s^2^(Fo^2^)+(0.0721P)^2^+6.1284P] where P=(Fo^2^+2Fc^2^)/3'
_refine_ls_weighting_scheme calc
_refine_ls_wR_factor_gt 0.1272
_refine_ls_wR_factor_ref 0.1398
_reflns_number_gt 10283
_reflns_number_total 13321
_reflns_threshold_expression >2sigma(I)
_cod_data_source_file ja110634h_si_002.cif
_cod_data_source_block sad
_cod_database_code 4105657

loop_
_symmetry_equiv_pos_as_xyz
'x, y, z'
'-x, y+1/2, -z+1/2'
'-x, -y, -z'
'x, -y-1/2, z-1/2'

loop_
_atom_site_label
_atom_site_type_symbol
_atom_site_fract_x
_atom_site_fract_y
_atom_site_fract_z
_atom_site_U_iso_or_equiv
_atom_site_adp_type
_atom_site_occupancy
_atom_site_symmetry_multiplicity
_atom_site_calc_flag
_atom_site_refinement_flags
Pd1 Pd 0.309975(15) 0.088711(19) 0.845318(6) 0.02162(6) Uani 1 1 d .
Cl1 Cl 0.48068(5) 0.15331(7) 0.83303(2) 0.02988(15) Uani 1 1 d .
P1 P 0.37808(6) 0.01848(7) 0.90847(2) 0.02399(14) Uani 1 1 d .
P2 P 0.24557(5) 0.17045(7) 0.78281(2) 0.02390(14) Uani 1 1 d .
C1 C 0.1662(2) 0.0345(3) 0.85687(8) 0.0237(5) Uani 1 1 d .
N1 N 0.1208(2) -0.0802(2) 0.84924(7) 0.0283(5) Uani 1 1 d .
N2 N 0.09548(19) 0.1078(3) 0.87416(8) 0.0303(5) Uani 1 1 d .
H2 H 0.1068 0.1870 0.8824 0.036 Uiso 1 1 calc R
C2 C 0.0187(3) -0.0800(3) 0.86165(9) 0.0361(7) Uani 1 1 d .
C3 C 0.0020(2) 0.0412(4) 0.87724(10) 0.0373(7) Uani 1 1 d .
C4 C -0.0944(3) 0.0753(5) 0.89106(13) 0.0597(12) Uani 1 1 d .
H4 H -0.1067 0.1575 0.9019 0.072 Uiso 1 1 calc R
C5 C -0.1722(3) -0.0198(7) 0.88799(14) 0.0786(18) Uani 1 1 d .
H5 H -0.2403 -0.0004 0.8964 0.094 Uiso 1 1 calc R
C6 C -0.1537(4) -0.1403(7) 0.87326(14) 0.0756(17) Uani 1 1 d .
H6 H -0.2090 -0.2016 0.8723 0.091 Uiso 1 1 calc R
C7 C -0.0584(3) -0.1746(5) 0.85992(12) 0.0554(11) Uani 1 1 d .
H7 H -0.0457 -0.2581 0.8501 0.066 Uiso 1 1 calc R
C8 C 0.1683(3) -0.1873(3) 0.82904(11) 0.0436(8) Uani 1 1 d .
H8A H 0.1251 -0.2084 0.8041 0.065 Uiso 1 1 calc R
H8B H 0.1723 -0.2616 0.8471 0.065 Uiso 1 1 calc R
H8C H 0.2396 -0.1637 0.8223 0.065 Uiso 1 1 calc R
C9 C 0.4526(3) 0.1496(3) 0.93245(9) 0.0290(6) Uani 1 1 d .
C10 C 0.4041(3) 0.2699(3) 0.93199(11) 0.0393(7) Uani 1 1 d .
H10 H 0.3336 0.2796 0.9206 0.047 Uiso 1 1 calc R
C11 C 0.4589(4) 0.3744(3) 0.94820(12) 0.0481(9) Uani 1 1 d .
H11 H 0.4258 0.4559 0.9482 0.058 Uiso 1 1 calc R
C12 C 0.5611(4) 0.3607(4) 0.96428(12) 0.0491(9) Uani 1 1 d .
H12 H 0.5985 0.4329 0.9753 0.059 Uiso 1 1 calc R
C13 C 0.6101(3) 0.2428(4) 0.96460(11) 0.0436(8) Uani 1 1 d .
H13 H 0.6809 0.2341 0.9758 0.052 Uiso 1 1 calc R
C14 C 0.5559(3) 0.1370(3) 0.94854(9) 0.0333(6) Uani 1 1 d .
H14 H 0.5896 0.0560 0.9486 0.040 Uiso 1 1 calc R
C15 C 0.4649(2) -0.1178(3) 0.90576(9) 0.0257(5) Uani 1 1 d .
C16 C 0.4905(2) -0.1656(3) 0.86857(9) 0.0279(6) Uani 1 1 d .
H16 H 0.4648 -0.1242 0.8442 0.033 Uiso 1 1 calc R
C17 C 0.5536(2) -0.2741(3) 0.86683(10) 0.0328(6) Uani 1 1 d .
H17 H 0.5692 -0.3077 0.8413 0.039 Uiso 1 1 calc R
C18 C 0.5932(3) -0.3326(3) 0.90185(11) 0.0358(7) Uani 1 1 d .
H18 H 0.6368 -0.4061 0.9005 0.043 Uiso 1 1 calc R
C19 C 0.5697(3) -0.2847(3) 0.93926(11) 0.0382(7) Uani 1 1 d .
H19 H 0.5982 -0.3245 0.9635 0.046 Uiso 1 1 calc R
C20 C 0.5047(3) -0.1790(3) 0.94127(9) 0.0328(6) Uani 1 1 d .
H20 H 0.4872 -0.1479 0.9669 0.039 Uiso 1 1 calc R
C21 C 0.2827(2) -0.0317(3) 0.94369(9) 0.0280(6) Uani 1 1 d .
C22 C 0.2514(3) 0.0476(3) 0.97417(10) 0.0389(7) Uani 1 1 d .
H22 H 0.2846 0.1281 0.9789 0.047 Uiso 1 1 calc R
C23 C 0.1710(3) 0.0086(4) 0.99779(12) 0.0509(10) Uani 1 1 d .
H23 H 0.1501 0.0627 1.0188 0.061 Uiso 1 1 calc R
C24 C 0.1219(3) -0.1070(4) 0.99102(13) 0.0521(10) Uani 1 1 d .
H24 H 0.0665 -0.1322 1.0070 0.062 Uiso 1 1 calc R
C25 C 0.1532(3) -0.1869(4) 0.96076(12) 0.0446(8) Uani 1 1 d .
H25 H 0.1192 -0.2670 0.9561 0.054 Uiso 1 1 calc R
C26 C 0.2336(3) -0.1504(3) 0.93738(10) 0.0337(6) Uani 1 1 d .
H26 H 0.2555 -0.2062 0.9170 0.040 Uiso 1 1 calc R
C27 C 0.1029(2) 0.1872(3) 0.77852(9) 0.0274(6) Uani 1 1 d .
C28 C 0.0578(2) 0.2963(3) 0.79416(11) 0.0367(7) Uani 1 1 d .
H28 H 0.1010 0.3672 0.8024 0.044 Uiso 1 1 calc R
C29 C -0.0503(3) 0.3013(3) 0.79762(12) 0.0438(8) Uani 1 1 d .
H29 H -0.0805 0.3753 0.8087 0.053 Uiso 1 1 calc R
C30 C -0.1144(3) 0.2006(4) 0.78516(12) 0.0433(8) Uani 1 1 d .
H30 H -0.1883 0.2053 0.7875 0.052 Uiso 1 1 calc R
C31 C -0.0708(3) 0.0927(4) 0.76926(11) 0.0408(8) Uani 1 1 d .
H31 H -0.1151 0.0236 0.7602 0.049 Uiso 1 1 calc R
C32 C 0.0377(2) 0.0847(3) 0.76644(10) 0.0338(6) Uani 1 1 d .
H32 H 0.0675 0.0091 0.7562 0.041 Uiso 1 1 calc R
C33 C 0.2779(2) 0.0742(3) 0.73977(9) 0.0268(5) Uani 1 1 d .
C34 C 0.2198(2) 0.0838(3) 0.70242(10) 0.0344(7) Uani 1 1 d .
H34 H 0.1615 0.1407 0.6992 0.041 Uiso 1 1 calc R
C35 C 0.2468(3) 0.0103(4) 0.66982(10) 0.0406(8) Uani 1 1 d .
H35 H 0.2072 0.0173 0.6444 0.049 Uiso 1 1 calc R
C36 C 0.3313(3) -0.0729(3) 0.67440(10) 0.0394(8) Uani 1 1 d .
H36 H 0.3492 -0.1238 0.6521 0.047 Uiso 1 1 calc R
C37 C 0.3903(3) -0.0826(3) 0.71154(11) 0.0368(7) Uani 1 1 d .
H37 H 0.4489 -0.1391 0.7146 0.044 Uiso 1 1 calc R
C38 C 0.3633(2) -0.0098(3) 0.74389(9) 0.0295(6) Uani 1 1 d .
H38 H 0.4033 -0.0170 0.7693 0.035 Uiso 1 1 calc R
C39 C 0.2959(2) 0.3305(3) 0.77496(10) 0.0310(6) Uani 1 1 d .
C40 C 0.3141(3) 0.3751(3) 0.73615(12) 0.0393(8) Uani 1 1 d .
H40 H 0.3021 0.3209 0.7132 0.047 Uiso 1 1 calc R
C41 C 0.3498(3) 0.4992(4) 0.73161(15) 0.0510(10) Uani 1 1 d .
H41 H 0.3633 0.5298 0.7055 0.061 Uiso 1 1 calc R
C42 C 0.3657(3) 0.5779(4) 0.76451(17) 0.0589(13) Uani 1 1 d .
H42 H 0.3901 0.6627 0.7609 0.071 Uiso 1 1 calc R
C43 C 0.3469(3) 0.5358(3) 0.80293(15) 0.0512(10) Uani 1 1 d .
H43 H 0.3573 0.5915 0.8256 0.061 Uiso 1 1 calc R
C44 C 0.3125(3) 0.4108(3) 0.80813(12) 0.0384(7) Uani 1 1 d .
H44 H 0.3003 0.3806 0.8345 0.046 Uiso 1 1 calc R
B1 B 0.1350(8) 0.4840(6) 0.8959(3) 0.102(3) Uani 1 1 d .
F1 F 0.1591(2) 0.3576(2) 0.89026(10) 0.0724(8) Uani 1 1 d .
F2 F 0.2356(4) 0.5473(4) 0.89389(15) 0.1219(15) Uani 1 1 d .
F3 F 0.1155(5) 0.5089(7) 0.9332(2) 0.222(4) Uani 1 1 d .
F4 F 0.0712(4) 0.5282(4) 0.8658(3) 0.201(4) Uani 1 1 d .
C51 C 0.8937(7) 0.4993(3) 0.9791(2) 0.311(11) Uani 1 1 d D
Cl2 Cl 0.82677(18) 0.4158(3) 0.93862(10) 0.1697(14) Uani 1 1 d D
Cl3 Cl 0.8659(3) 0.6442(5) 0.95351(19) 0.112(2) Uani 0.508(10) 1 d PD
Cl3A Cl 0.8653(6) 0.6588(4) 0.9914(4) 0.178(5) Uani 0.492(10) 1 d PD

loop_
_atom_site_aniso_label
_atom_site_aniso_U_11
_atom_site_aniso_U_22
_atom_site_aniso_U_33
_atom_site_aniso_U_23
_atom_site_aniso_U_13
_atom_site_aniso_U_12
Pd1 0.02099(10) 0.01991(10) 0.02489(10) 0.00099(7) 0.00766(7) 0.00099(7)
Cl1 0.0226(3) 0.0354(4) 0.0329(3) 0.0023(3) 0.0098(2) -0.0015(3)
P1 0.0269(3) 0.0219(3) 0.0239(3) -0.0015(3) 0.0066(3) 0.0020(3)
P2 0.0205(3) 0.0229(3) 0.0291(3) 0.0050(3) 0.0074(3) 0.0016(2)
C1 0.0266(13) 0.0233(12) 0.0220(12) 0.0002(10) 0.0062(10) -0.0021(10)
N1 0.0339(13) 0.0253(12) 0.0257(11) 0.0011(9) 0.0025(9) -0.0091(10)
N2 0.0255(12) 0.0327(13) 0.0342(13) -0.0052(10) 0.0107(10) -0.0016(10)
C2 0.0354(16) 0.0477(19) 0.0251(14) 0.0042(13) 0.0017(12) -0.0167(14)
C3 0.0257(14) 0.058(2) 0.0287(14) -0.0005(14) 0.0084(11) -0.0083(14)
C4 0.0333(18) 0.103(4) 0.045(2) -0.008(2) 0.0191(16) -0.005(2)
C5 0.032(2) 0.155(6) 0.051(3) 0.002(3) 0.0187(18) -0.023(3)
C6 0.053(3) 0.125(5) 0.050(2) 0.001(3) 0.009(2) -0.052(3)
C7 0.053(2) 0.069(3) 0.043(2) 0.0060(19) -0.0022(17) -0.036(2)
C8 0.064(2) 0.0247(15) 0.0416(18) -0.0073(13) 0.0014(16) -0.0022(15)
C9 0.0390(16) 0.0230(13) 0.0257(13) -0.0023(11) 0.0078(11) -0.0001(11)
C10 0.0486(19) 0.0272(15) 0.0424(18) -0.0026(13) 0.0049(15) 0.0062(14)
C11 0.074(3) 0.0257(16) 0.045(2) -0.0042(14) 0.0114(19) 0.0004(17)
C12 0.072(3) 0.0339(18) 0.0413(19) -0.0059(15) 0.0038(18) -0.0191(18)
C13 0.050(2) 0.0419(19) 0.0380(18) 0.0007(15) -0.0025(15) -0.0165(16)
C14 0.0387(17) 0.0302(15) 0.0313(15) 0.0020(12) 0.0039(12) -0.0036(13)
C15 0.0260(13) 0.0205(12) 0.0313(14) -0.0006(10) 0.0062(11) 0.0021(10)
C16 0.0300(14) 0.0263(13) 0.0276(13) -0.0015(11) 0.0033(11) 0.0038(11)
C17 0.0345(15) 0.0299(15) 0.0350(15) -0.0054(12) 0.0095(12) 0.0055(12)
C18 0.0362(16) 0.0246(14) 0.0474(19) 0.0008(13) 0.0087(14) 0.0075(12)
C19 0.0465(19) 0.0312(16) 0.0371(17) 0.0064(13) 0.0046(14) 0.0098(14)
C20 0.0417(17) 0.0288(15) 0.0285(14) 0.0018(12) 0.0068(12) 0.0052(12)
C21 0.0282(14) 0.0317(15) 0.0248(13) 0.0027(11) 0.0066(10) 0.0049(11)
C22 0.0455(19) 0.0378(17) 0.0355(16) -0.0006(14) 0.0174(14) 0.0068(14)
C23 0.054(2) 0.060(2) 0.042(2) 0.0066(18) 0.0255(17) 0.0161(19)
C24 0.044(2) 0.063(3) 0.052(2) 0.0205(19) 0.0234(17) 0.0083(18)
C25 0.0380(18) 0.049(2) 0.048(2) 0.0162(17) 0.0083(15) -0.0035(15)
C26 0.0346(16) 0.0353(16) 0.0318(15) 0.0052(13) 0.0068(12) -0.0013(13)
C27 0.0207(12) 0.0280(14) 0.0343(14) 0.0106(11) 0.0069(10) 0.0027(10)
C28 0.0271(14) 0.0268(14) 0.057(2) 0.0090(14) 0.0099(14) 0.0034(11)
C29 0.0303(16) 0.0369(17) 0.066(2) 0.0128(16) 0.0153(16) 0.0122(13)
C30 0.0224(14) 0.055(2) 0.053(2) 0.0153(17) 0.0075(14) 0.0064(14)
C31 0.0256(15) 0.051(2) 0.0456(19) 0.0029(16) 0.0037(13) -0.0064(14)
C32 0.0265(14) 0.0373(16) 0.0383(16) 0.0033(13) 0.0073(12) -0.0006(12)
C33 0.0257(13) 0.0283(14) 0.0272(13) 0.0036(11) 0.0076(10) -0.0029(11)
C34 0.0291(15) 0.0436(18) 0.0315(15) 0.0093(13) 0.0077(12) 0.0000(13)
C35 0.0393(17) 0.057(2) 0.0260(14) 0.0046(14) 0.0061(12) -0.0115(16)
C36 0.0459(19) 0.0403(18) 0.0337(16) -0.0050(14) 0.0145(14) -0.0119(15)
C37 0.0378(17) 0.0305(16) 0.0438(18) -0.0029(13) 0.0137(14) 0.0011(13)
C38 0.0283(14) 0.0288(14) 0.0320(14) 0.0016(12) 0.0057(11) 0.0009(11)
C39 0.0193(12) 0.0251(13) 0.0496(18) 0.0089(13) 0.0084(12) 0.0013(10)
C40 0.0269(15) 0.0374(17) 0.055(2) 0.0190(15) 0.0147(14) 0.0020(13)
C41 0.0294(17) 0.044(2) 0.082(3) 0.030(2) 0.0174(18) 0.0010(15)
C42 0.0293(17) 0.0295(18) 0.119(4) 0.027(2) 0.015(2) -0.0031(14)
C43 0.0319(17) 0.0275(16) 0.095(3) -0.0023(19) 0.0063(19) -0.0023(13)
C44 0.0300(15) 0.0292(15) 0.057(2) 0.0017(14) 0.0090(14) 0.0001(12)
B1 0.133(7) 0.042(3) 0.145(7) -0.028(4) 0.098(6) -0.015(4)
F1 0.0722(18) 0.0398(13) 0.105(2) -0.0210(14) 0.0036(16) -0.0016(12)
F2 0.128(3) 0.077(2) 0.167(4) -0.029(3) 0.051(3) -0.041(2)
F3 0.207(6) 0.219(7) 0.258(7) -0.186(6) 0.119(6) -0.073(5)
F4 0.132(4) 0.052(2) 0.404(11) -0.001(4) -0.072(5) 0.028(3)
C51 0.101(8) 0.37(2) 0.45(3) -0.04(2) -0.070(13) 0.091(13)
Cl2 0.0999(15) 0.165(2) 0.241(3) 0.139(2) -0.0095(17) -0.0256(14)
Cl3 0.084(3) 0.116(3) 0.134(5) -0.007(3) -0.003(2) -0.009(2)
Cl3A 0.170(5) 0.100(3) 0.274(13) -0.039(5) 0.092(6) 0.033(3)

loop_
_atom_type_symbol
_atom_type_description
_atom_type_scat_dispersion_real
_atom_type_scat_dispersion_imag
_atom_type_scat_source
C C 0.0033 0.0016 'International Tables Vol C Tables 4.2.6.8 and 6.1.1.4'
H H 0.0000 0.0000 'International Tables Vol C Tables 4.2.6.8 and 6.1.1.4'
N N 0.0061 0.0033 'International Tables Vol C Tables 4.2.6.8 and 6.1.1.4'
P P 0.1023 0.0942 'International Tables Vol C Tables 4.2.6.8 and 6.1.1.4'
Cl Cl 0.1484 0.1585 'International Tables Vol C Tables 4.2.6.8 and 6.1.1.4'
Pd Pd -0.9988 1.0072 'International Tables Vol C Tables 4.2.6.8 and 6.1.1.4'
B B 0.0013 0.0007 'International Tables Vol C Tables 4.2.6.8 and 6.1.1.4'
F F 0.0171 0.0103 'International Tables Vol C Tables 4.2.6.8 and 6.1.1.4'

loop_
_geom_angle_atom_site_label_1
_geom_angle_atom_site_label_2
_geom_angle_atom_site_label_3
_geom_angle
C1 Pd1 P1 91.22(8)
C1 Pd1 P2 90.59(8)
P1 Pd1 P2 176.79(3)
C1 Pd1 Cl1 178.88(8)
P1 Pd1 Cl1 87.79(3)
P2 Pd1 Cl1 90.39(3)
C15 P1 C9 108.51(14)
C15 P1 C21 104.06(13)
C9 P1 C21 106.80(14)
C15 P1 Pd1 113.07(10)
C9 P1 Pd1 107.48(10)
C21 P1 Pd1 116.55(10)
C33 P2 C27 106.09(14)
C33 P2 C39 107.15(14)
C27 P2 C39 105.09(13)
C33 P2 Pd1 114.04(10)
C27 P2 Pd1 112.67(10)
C39 P2 Pd1 111.21(11)
N2 C1 N1 107.3(2)
N2 C1 Pd1 125.2(2)
N1 C1 Pd1 127.5(2)
C1 N1 C2 109.9(3)
C1 N1 C8 125.6(3)
C2 N1 C8 124.4(3)
C1 N2 C3 110.5(3)
N1 C2 C7 131.1(4)
N1 C2 C3 106.5(3)
C7 C2 C3 122.4(4)
C4 C3 N2 132.7(4)
C4 C3 C2 121.4(4)
N2 C3 C2 105.9(3)
C3 C4 C5 115.5(5)
C6 C5 C4 122.4(4)
C7 C6 C5 122.3(4)
C6 C7 C2 116.0(5)
C14 C9 C10 119.6(3)
C14 C9 P1 122.9(2)
C10 C9 P1 117.3(3)
C11 C10 C9 119.8(3)
C12 C11 C10 120.1(4)
C11 C12 C13 120.6(3)
C12 C13 C14 119.9(4)
C9 C14 C13 120.0(3)
C16 C15 C20 119.0(3)
C16 C15 P1 120.8(2)
C20 C15 P1 120.1(2)
C15 C16 C17 120.3(3)
C18 C17 C16 120.3(3)
C17 C18 C19 120.1(3)
C20 C19 C18 120.1(3)
C19 C20 C15 120.2(3)
C22 C21 C26 119.3(3)
C22 C21 P1 122.3(3)
C26 C21 P1 118.2(2)
C21 C22 C23 119.8(4)
C24 C23 C22 120.7(4)
C23 C24 C25 119.8(3)
C26 C25 C24 120.3(4)
C25 C26 C21 120.2(3)
C32 C27 C28 118.9(3)
C32 C27 P2 121.0(2)
C28 C27 P2 119.1(2)
C29 C28 C27 119.9(3)
C30 C29 C28 120.9(3)
C29 C30 C31 119.7(3)
C30 C31 C32 120.2(3)
C31 C32 C27 120.3(3)
C34 C33 C38 119.1(3)
C34 C33 P2 121.3(2)
C38 C33 P2 119.6(2)
C35 C34 C33 120.2(3)
C36 C35 C34 120.0(3)
C35 C36 C37 120.2(3)
C38 C37 C36 119.7(3)
C37 C38 C33 120.7(3)
C44 C39 C40 119.9(3)
C44 C39 P2 118.6(2)
C40 C39 P2 121.5(3)
C41 C40 C39 119.3(4)
C42 C41 C40 120.4(4)
C41 C42 C43 120.9(3)
C42 C43 C44 119.4(4)
C39 C44 C43 120.1(4)
F3 B1 F4 119.6(8)
F3 B1 F1 112.4(8)
F4 B1 F1 111.5(7)
F3 B1 F2 100.6(7)
F4 B1 F2 107.5(6)
F1 B1 F2 103.2(6)
Cl3 C51 Cl2 89.7(3)
Cl3 C51 Cl3A 42.1(3)
Cl2 C51 Cl3A 123.4(5)
Cl3A Cl3 C51 69.13(17)
Cl3 Cl3A C51 68.77(17)

loop_
_geom_bond_atom_site_label_1
_geom_bond_atom_site_label_2
_geom_bond_distance
Pd1 C1 1.979(3)
Pd1 P1 2.3173(8)
Pd1 P2 2.3264(8)
Pd1 Cl1 2.3374(7)
P1 C15 1.809(3)
P1 C9 1.814(3)
P1 C21 1.821(3)
P2 C33 1.816(3)
P2 C27 1.816(3)
P2 C39 1.818(3)
C1 N2 1.342(4)
C1 N1 1.346(4)
N1 C2 1.390(4)
N1 C8 1.459(4)
N2 C3 1.388(4)
C2 C7 1.390(5)
C2 C3 1.391(5)
C3 C4 1.386(5)
C4 C5 1.401(7)
C5 C6 1.378(9)
C6 C7 1.369(7)
C9 C14 1.384(5)
C9 C10 1.401(4)
C10 C11 1.382(5)
C11 C12 1.372(6)
C12 C13 1.381(6)
C13 C14 1.387(5)
C15 C16 1.389(4)
C15 C20 1.397(4)
C16 C17 1.393(4)
C17 C18 1.371(5)
C18 C19 1.389(5)
C19 C20 1.385(4)
C21 C22 1.387(4)
C21 C26 1.399(5)
C22 C23 1.394(5)
C23 C24 1.371(6)
C24 C25 1.385(6)
C25 C26 1.382(5)
C27 C32 1.394(4)
C27 C28 1.395(4)
C28 C29 1.388(4)
C29 C30 1.375(6)
C30 C31 1.379(5)
C31 C32 1.392(4)
C33 C34 1.393(4)
C33 C38 1.395(4)
C34 C35 1.388(5)
C35 C36 1.382(5)
C36 C37 1.392(5)
C37 C38 1.378(4)
C39 C44 1.385(5)
C39 C40 1.401(5)
C40 C41 1.388(5)
C41 C42 1.367(7)
C42 C43 1.383(7)
C43 C44 1.393(5)
B1 F3 1.306(9)
B1 F4 1.316(12)
B1 F1 1.373(7)
B1 F2 1.445(8)
C51 Cl3 1.7578(10)
C51 Cl2 1.7602(10)
C51 Cl3A 1.7620(10)
Cl3 Cl3A 1.264(9)
